data_4120083
loop_
_publ_author_name
'S\'ebastien Bivaud'
'S\'ebastien Goeb'
'Vincent Crou\'e'
'Paul I. Dron'
'Magali Allain'
'Marc Sall\'e'

_publ_contact_author_address
;
MOLTECH ANJOU UMR CNRS 6200
2, bd Lavoisier
49045 Angers cedex
France
 
;
_publ_contact_author_email magali.allain@univ-angers.fr
_publ_contact_author_fax 33(0)241735405
_publ_contact_author_name 'ALLAIN, Magali'
_publ_contact_author_phone 33(0)241735368
_publ_section_title
;
 Self-Assembled Containers Based on Extended Tetrathiafulvalene
;
_journal_name_full 'Journal of the American Chemical Society'
_journal_page_first 10018
_journal_page_last 10021
_journal_paper_doi 10.1021/ja404072w
_journal_volume 135
_journal_year 2013
_chemical_formula_moiety 'C40 H24 N4 S4, 2(C H2 Cl2)'
_chemical_formula_sum 'C42 H28 Cl4 N4 S4'
_chemical_formula_weight 858.72
_space_group_IT_number 15
_symmetry_cell_setting monoclinic
_symmetry_space_group_name_Hall '-C 2yc'
_symmetry_space_group_name_H-M 'C 1 2/c 1'
_atom_sites_solution_hydrogens geom
_atom_sites_solution_primary direct
_atom_sites_solution_secondary difmap
_audit_conform_dict_location ftp://ftp.iucr.org/pub/cif_core.dic
_audit_conform_dict_name cif_core.dic
_audit_conform_dict_version 2.3
_audit_creation_date 2012-05-15
_audit_creation_method 'WinGX routine CIF_UPDATE'
_cell_angle_alpha 90
_cell_angle_beta 96.122(8)
_cell_angle_gamma 90
_cell_formula_units_Z 4
_cell_length_a 9.2307(5)
_cell_length_b 24.102(5)
_cell_length_c 17.767(3)
_cell_measurement_reflns_used 17770
_cell_measurement_temperature 200(2)
_cell_measurement_theta_max 30.01
_cell_measurement_theta_min 2.37
_cell_volume 3930.2(11)
_computing_cell_refinement 'Dirax/lsq (Duisenberg & Schreurs, 1989-2000)'
_computing_data_collection 'Collect (Nonius BV, 1997-2000)'
_computing_data_reduction 'EvalCCD (Duisenberg & Schreurs 1990-2000)'
_computing_molecular_graphics 'DIAMOND 3.2g (Crystal Impact GbR 2005)'
_computing_publication_material 'WinGX publication routines (Farrugia, 1999)'
_computing_structure_refinement 'SHELXL-97 (Sheldrick, 1997)'
_computing_structure_solution 'SHELXS-97 (Sheldrick, 1997)'
_diffrn_ambient_temperature 200(2)
_diffrn_detector_area_resol_mean 9
_diffrn_measured_fraction_theta_full 0.983
_diffrn_measured_fraction_theta_max 0.955
_diffrn_measurement_device_type KappaCCD
_diffrn_measurement_method CCD
_diffrn_radiation_monochromator 'horizontally mounted graphite crystal'
_diffrn_radiation_probe x-ray
_diffrn_radiation_type MoK\a
_diffrn_radiation_wavelength 0.71073
_diffrn_reflns_av_R_equivalents 0.0655
_diffrn_reflns_limit_h_max 12
_diffrn_reflns_limit_h_min -12
_diffrn_reflns_limit_k_max 32
_diffrn_reflns_limit_k_min -33
_diffrn_reflns_limit_l_max 24
_diffrn_reflns_limit_l_min -24
_diffrn_reflns_number 38880
_diffrn_reflns_theta_full 27
_diffrn_reflns_theta_max 30.01
_diffrn_reflns_theta_min 2.37
_exptl_absorpt_coefficient_mu 0.552
_exptl_absorpt_correction_T_max 0.931
_exptl_absorpt_correction_T_min 0.8
_exptl_absorpt_correction_type multi-scan
_exptl_absorpt_process_details
;
 '(SADABS (Sheldrick, Bruker, 2008))'
;
_exptl_crystal_colour red
_exptl_crystal_density_diffrn 1.451
_exptl_crystal_description prism
_exptl_crystal_F_000 1760
_exptl_crystal_size_max 0.5
_exptl_crystal_size_mid 0.2
_exptl_crystal_size_min 0.13
_refine_diff_density_max 0.836
_refine_diff_density_min -0.889
_refine_ls_extinction_method none
_refine_ls_goodness_of_fit_ref 1.07
_refine_ls_hydrogen_treatment constr
_refine_ls_matrix_type full
_refine_ls_number_parameters 245
_refine_ls_number_reflns 5474
_refine_ls_number_restraints 0
_refine_ls_restrained_S_all 1.07
_refine_ls_R_factor_all 0.0912
_refine_ls_R_factor_gt 0.0514
_refine_ls_shift/su_max 0
_refine_ls_structure_factor_coef Fsqd
_refine_ls_weighting_details 'calc w=1/[\s^2^(Fo^2^)+(0.0441P)^2^+13.7703P] where P=(Fo^2^+2Fc^2^)/3'
_refine_ls_weighting_scheme calc
_refine_ls_wR_factor_gt 0.1139
_refine_ls_wR_factor_ref 0.1404
_reflns_number_gt 3864
_reflns_number_total 5474
_reflns_threshold_expression >2sigma(I)
_cod_data_source_file ja404072w_si_002.cif
_cod_data_source_block sad
_cod_database_code 4120083

loop_
_symmetry_equiv_pos_as_xyz
'x, y, z'
'-x, y, -z+1/2'
'x+1/2, y+1/2, z'
'-x+1/2, y+1/2, -z+1/2'
'-x, -y, -z'
'x, -y, z-1/2'
'-x+1/2, -y+1/2, -z'
'x+1/2, -y+1/2, z-1/2'

loop_
_atom_site_label
_atom_site_type_symbol
_atom_site_fract_x
_atom_site_fract_y
_atom_site_fract_z
_atom_site_U_iso_or_equiv
_atom_site_adp_type
_atom_site_occupancy
_atom_site_calc_flag
_atom_site_refinement_flags
C1 C 0.1618(2) 0.23812(10) 0.14287(12) 0.0181(4) Uani 1 d .
C2 C 0.3451(3) 0.16724(10) 0.09127(13) 0.0203(5) Uani 1 d .
C3 C 0.2207(3) 0.16228(10) 0.04432(13) 0.0206(5) Uani 1 d .
C4 C 0.4825(3) 0.13566(11) 0.08988(13) 0.0220(5) Uani 1 d .
C5 C 0.4856(3) 0.07997(12) 0.06992(17) 0.0350(6) Uani 1 d .
H5 H 0.3994 0.0604 0.0577 0.042 Uiso 1 calc R
C6 C 0.6199(4) 0.05387(14) 0.06851(19) 0.0428(7) Uani 1 d .
H6 H 0.6202 0.0167 0.0543 0.051 Uiso 1 calc R
C7 C 0.7434(3) 0.13159(13) 0.10744(17) 0.0340(6) Uani 1 d .
H7 H 0.8313 0.1496 0.1213 0.041 Uiso 1 calc R
C8 C 0.6159(3) 0.16157(12) 0.11027(15) 0.0275(5) Uani 1 d .
H8 H 0.6193 0.1985 0.1256 0.033 Uiso 1 calc R
C9 C 0.1849(3) 0.12246(10) -0.01888(13) 0.0205(5) Uani 1 d .
C10 C 0.2602(3) 0.12220(12) -0.08257(15) 0.0301(6) Uani 1 d .
H10 H 0.3383 0.1461 -0.0859 0.036 Uiso 1 calc R
C11 C 0.2171(4) 0.08575(13) -0.14092(16) 0.0405(7) Uani 1 d .
H11 H 0.2684 0.0861 -0.1832 0.049 Uiso 1 calc R
C12 C 0.0353(4) 0.05088(13) -0.07904(18) 0.0403(7) Uani 1 d .
H12 H -0.0418 0.0263 -0.0774 0.048 Uiso 1 calc R
C13 C 0.0686(3) 0.08583(11) -0.01755(15) 0.0270(5) Uani 1 d .
H13 H 0.0144 0.0848 0.0236 0.032 Uiso 1 calc R
C14 C 0.0879(2) 0.26845(10) 0.19055(12) 0.0174(4) Uani 1 d .
C15 C -0.0668(2) 0.28464(10) 0.17355(12) 0.0175(4) Uani 1 d .
C16 C -0.1271(3) 0.30120(10) 0.10111(13) 0.0215(5) Uani 1 d .
H16 H -0.0703 0.2997 0.0609 0.026 Uiso 1 calc R
C17 C -0.2702(3) 0.31970(11) 0.08848(14) 0.0251(5) Uani 1 d .
H17 H -0.3087 0.3303 0.0401 0.03 Uiso 1 calc R
C18 C 0.1547(2) 0.28651(9) 0.26620(12) 0.0168(4) Uani 1 d .
C19 C 0.2978(2) 0.30596(10) 0.27963(13) 0.0206(5) Uani 1 d .
H19 H 0.3553 0.308 0.2398 0.025 Uiso 1 calc R
C20 C -0.3556(3) 0.32227(11) 0.14813(14) 0.0246(5) Uani 1 d .
H20 H -0.4512 0.3349 0.1399 0.03 Uiso 1 calc R
C21 C 0 0.05396(18) 0.25 0.0393(10) Uani 1 d S
H21 H -0.0549 0.0302 0.2132 0.047 Uiso 1 d R
C22 C 0.5 0.0065(4) 0.75 0.114(3) Uani 1 d S
H22 H 0.4327 -0.0172 0.7735 0.137 Uiso 1 d R
N1 N 0.7484(3) 0.07882(11) 0.08629(15) 0.0387(6) Uani 1 d .
N2 N 0.1070(4) 0.05040(11) -0.14021(14) 0.0450(7) Uani 1 d .
S1 S 0.34626(6) 0.21881(3) 0.16133(3) 0.02411(15) Uani 1 d .
S2 S 0.08152(6) 0.20989(3) 0.05642(3) 0.02231(14) Uani 1 d .
Cl1 Cl 0.12198(13) 0.09373(6) 0.20377(6) 0.0737(4) Uani 1 d .
Cl2 Cl 0.59809(17) 0.04806(7) 0.82030(8) 0.0919(4) Uani 1 d .

loop_
_atom_site_aniso_label
_atom_site_aniso_U_11
_atom_site_aniso_U_22
_atom_site_aniso_U_33
_atom_site_aniso_U_23
_atom_site_aniso_U_13
_atom_site_aniso_U_12
C1 0.0146(10) 0.0221(12) 0.0167(10) -0.0015(8) -0.0025(8) -0.0013(8)
C2 0.0201(11) 0.0202(12) 0.0208(11) -0.0026(8) 0.0028(8) -0.0002(9)
C3 0.0203(11) 0.0221(12) 0.0193(10) -0.0028(9) 0.0013(8) -0.0004(9)
C4 0.0216(11) 0.0254(13) 0.0190(10) 0.0004(9) 0.0017(8) 0.0024(9)
C5 0.0315(14) 0.0287(15) 0.0427(16) -0.0069(12) -0.0054(12) 0.0049(11)
C6 0.0440(18) 0.0330(17) 0.0497(18) -0.0079(13) -0.0023(14) 0.0154(13)
C7 0.0219(13) 0.0421(17) 0.0383(15) 0.0086(12) 0.0047(11) 0.0034(11)
C8 0.0229(12) 0.0277(14) 0.0319(13) -0.0006(10) 0.0040(10) 0.0017(10)
C9 0.0229(11) 0.0206(12) 0.0173(10) -0.0008(8) -0.0009(8) 0.0020(9)
C10 0.0341(14) 0.0298(14) 0.0277(13) 0.0003(10) 0.0097(10) 0.0012(11)
C11 0.063(2) 0.0363(17) 0.0229(13) -0.0032(11) 0.0098(13) 0.0158(15)
C12 0.0526(19) 0.0261(15) 0.0387(16) -0.0023(12) -0.0109(13) -0.0085(13)
C13 0.0318(13) 0.0242(13) 0.0243(12) 0.0004(10) -0.0002(10) -0.0040(10)
C14 0.0138(10) 0.0208(11) 0.0169(10) -0.0001(8) -0.0014(8) -0.0018(8)
C15 0.0157(10) 0.0179(11) 0.0181(10) 0.0001(8) -0.0019(8) -0.0016(8)
C16 0.0216(11) 0.0251(13) 0.0173(10) 0.0024(9) 0.0000(8) 0.0001(9)
C17 0.0219(12) 0.0303(14) 0.0217(11) 0.0063(9) -0.0047(9) 0.0007(10)
C18 0.0167(10) 0.0160(11) 0.0171(10) -0.0014(8) -0.0012(8) 0.0001(8)
C19 0.0169(10) 0.0230(12) 0.0216(11) -0.0032(9) 0.0011(8) -0.0010(9)
C20 0.0162(11) 0.0287(13) 0.0278(12) 0.0069(10) -0.0030(9) 0.0016(9)
C21 0.054(3) 0.028(2) 0.037(2) 0 0.0090(19) 0
C22 0.200(11) 0.077(5) 0.072(5) 0 0.049(6) 0
N1 0.0335(13) 0.0422(15) 0.0406(14) 0.0023(11) 0.0051(10) 0.0158(11)
N2 0.076(2) 0.0293(14) 0.0274(12) -0.0073(10) -0.0051(12) 0.0050(13)
S1 0.0143(3) 0.0313(3) 0.0258(3) -0.0105(2) -0.0021(2) 0.0017(2)
S2 0.0175(3) 0.0286(3) 0.0197(3) -0.0069(2) -0.0031(2) 0.0022(2)
Cl1 0.0731(7) 0.0956(9) 0.0521(6) 0.0257(5) 0.0054(5) -0.0252(6)
Cl2 0.1003(10) 0.1021(11) 0.0767(8) 0.0049(7) 0.0255(7) -0.0241(8)

loop_
_atom_type_symbol
_atom_type_description
_atom_type_scat_dispersion_real
_atom_type_scat_dispersion_imag
_atom_type_scat_source
C C 0.0033 0.0016 'International Tables Vol C Tables 4.2.6.8 and 6.1.1.4'
H H 0 0 'International Tables Vol C Tables 4.2.6.8 and 6.1.1.4'
N N 0.0061 0.0033 'International Tables Vol C Tables 4.2.6.8 and 6.1.1.4'
S S 0.1246 0.1234 'International Tables Vol C Tables 4.2.6.8 and 6.1.1.4'
Cl Cl 0.1484 0.1585 'International Tables Vol C Tables 4.2.6.8 and 6.1.1.4'

loop_
_geom_angle_atom_site_label_1
_geom_angle_atom_site_label_2
_geom_angle_atom_site_label_3
_geom_angle
_geom_angle_site_symmetry_1
_geom_angle_site_symmetry_3
C14 C1 S1 124.52(17) . .
C14 C1 S2 123.85(17) . .
S1 C1 S2 111.55(13) . .
C3 C2 C4 128.1(2) . .
C3 C2 S1 116.14(18) . .
C4 C2 S1 115.74(17) . .
C2 C3 C9 129.0(2) . .
C2 C3 S2 116.88(18) . .
C9 C3 S2 114.07(16) . .
C5 C4 C8 117.2(2) . .
C5 C4 C2 122.8(2) . .
C8 C4 C2 120.0(2) . .
C4 C5 C6 118.9(3) . .
C4 C5 H5 120.5 . .
C6 C5 H5 120.5 . .
N1 C6 C5 124.1(3) . .
N1 C6 H6 117.9 . .
C5 C6 H6 117.9 . .
N1 C7 C8 124.3(3) . .
N1 C7 H7 117.8 . .
C8 C7 H7 117.8 . .
C7 C8 C4 119.1(3) . .
C7 C8 H8 120.4 . .
C4 C8 H8 120.4 . .
C10 C9 C13 117.7(2) . .
C10 C9 C3 121.8(2) . .
C13 C9 C3 120.4(2) . .
C11 C10 C9 118.9(3) . .
C11 C10 H10 120.5 . .
C9 C10 H10 120.5 . .
N2 C11 C10 124.0(3) . .
N2 C11 H11 118 . .
C10 C11 H11 118 . .
N2 C12 C13 124.1(3) . .
N2 C12 H12 118 . .
C13 C12 H12 118 . .
C12 C13 C9 118.6(3) . .
C12 C13 H13 120.7 . .
C9 C13 H13 120.7 . .
C1 C14 C15 123.6(2) . .
C1 C14 C18 122.4(2) . .
C15 C14 C18 113.98(19) . .
C16 C15 C18 118.9(2) . 2
C16 C15 C14 122.8(2) . .
C18 C15 C14 118.26(19) 2 .
C17 C16 C15 121.1(2) . .
C17 C16 H16 119.5 . .
C15 C16 H16 119.5 . .
C20 C17 C16 119.9(2) . .
C20 C17 H17 120.1 . .
C16 C17 H17 120.1 . .
C19 C18 C15 119.4(2) . 2
C19 C18 C14 123.2(2) . .
C15 C18 C14 117.47(19) 2 .
C20 C19 C18 120.9(2) 2 .
C20 C19 H19 119.5 2 .
C18 C19 H19 119.5 . .
C17 C20 C19 119.9(2) . 2
C17 C20 H20 120.1 . .
C19 C20 H20 120.1 2 .
Cl1 C21 Cl1 113.5(3) 2 .
Cl1 C21 H21 108.9 2 .
Cl1 C21 H21 108.9 . .
Cl2 C22 Cl2 111.2(5) . 2_656
Cl2 C22 H22 109.4 . .
Cl2 C22 H22 109.4 2_656 .
C7 N1 C6 116.2(2) . .
C11 N2 C12 116.7(3) . .
C2 S1 C1 97.02(11) . .
C3 S2 C1 96.52(11) . .

loop_
_geom_bond_atom_site_label_1
_geom_bond_atom_site_label_2
_geom_bond_distance
_geom_bond_site_symmetry_2
C1 C14 1.357(3) .
C1 S1 1.762(2) .
C1 S2 1.769(2) .
C2 C3 1.350(3) .
C2 C4 1.482(3) .
C2 S1 1.758(2) .
C3 C9 1.487(3) .
C3 S2 1.753(2) .
C4 C5 1.390(4) .
C4 C8 1.393(4) .
C5 C6 1.393(4) .
C5 H5 0.93 .
C6 N1 1.337(4) .
C6 H6 0.93 .
C7 N1 1.328(4) .
C7 C8 1.387(4) .
C7 H7 0.93 .
C8 H8 0.93 .
C9 C10 1.390(3) .
C9 C13 1.392(4) .
C10 C11 1.385(4) .
C10 H10 0.93 .
C11 N2 1.327(5) .
C11 H11 0.93 .
C12 N2 1.331(4) .
C12 C13 1.388(4) .
C12 H12 0.93 .
C13 H13 0.93 .
C14 C15 1.480(3) .
C14 C18 1.483(3) .
C15 C16 1.404(3) .
C15 C18 1.411(3) 2
C16 C17 1.389(3) .
C16 H16 0.93 .
C17 C20 1.388(4) .
C17 H17 0.93 .
C18 C19 1.399(3) .
C18 C15 1.411(3) 2
C19 C20 1.393(3) 2
C19 H19 0.93 .
C20 C19 1.393(3) 2
C20 H20 0.93 .
C21 Cl1 1.749(3) 2
C21 Cl1 1.749(3) .
C21 H21 0.97 .
C22 Cl2 1.773(5) .
C22 Cl2 1.773(5) 2_656
C22 H22 0.97 .
